data_7122085
loop_
_publ_author_name
'Inoue, Yuta'
'Hatayama, Takahiro'
'Kawasaki-Takasuka, Tomoko'
'Agou, Tomohiro'
'Kubota, Toshio'
'Yamazaki, Takashi'

_publ_section_title
;
 Stereoselective aldol reactions using pseudo C<sub>2</sub> symmetric
 1-benzyl-4-(trifluoromethyl)piperidine-2,6-dione.
;
_journal_issue 71
_journal_name_full 'Chemical communications (Cambridge, England)'
_journal_page_first 9913
_journal_page_last 9916
_journal_paper_doi 10.1039/c8cc05458d
_journal_volume 54
_journal_year 2018
_chemical_formula_moiety 'C22 H22 F3 N O3'
_chemical_formula_sum 'C22 H22 F3 N O3'
_chemical_formula_weight 405.40
_chemical_melting_point 373(3)
_chemical_name_systematic '(2R*,3R*)-N-Benzyl-2- ((S*)-1-hydroxy-3-phenylpropyl)-3-(trifluoromethyl)glutarimide'
_space_group_crystal_system triclinic
_space_group_IT_number 2
_space_group_name_Hall '-P 1'
_space_group_name_H-M_alt 'P -1'
_symmetry_space_group_name_Hall '-P 1'
_symmetry_space_group_name_H-M 'P -1'
_atom_sites_solution_hydrogens geom
_audit_creation_date 2015-10-20
_audit_creation_method
;
Olex2 1.2
(compiled 2015.09.30 svn.r3233 for OlexSys, GUI svn.r5103)
;
_audit_update_record
;
2018-07-06 deposited with the CCDC.
2018-08-06 downloaded from the CCDC.
;
_cell_angle_alpha 66.630(5)
_cell_angle_beta 79.912(6)
_cell_angle_gamma 63.756(5)
_cell_formula_units_Z 2
_cell_length_a 9.8654(11)
_cell_length_b 10.7372(12)
_cell_length_c 11.1375(13)
_cell_measurement_reflns_used 8421
_cell_measurement_temperature 293
_cell_measurement_theta_max 27.6
_cell_measurement_theta_min 3.0
_cell_volume 971.3(2)
_computing_cell_refinement
;
CrystalClear-SM Auto 2.0 r1 (Rigaku, 2009)
;
_computing_data_collection
;
CrystalClear-SM Auto 2.0 r1 (Rigaku, 2009)
;
_computing_data_reduction
;
CrystalClear-SM Auto 2.0 r1 (Rigaku, 2009)
;
_computing_molecular_graphics 'Olex2 (Dolomanov et al., 2009)'
_computing_publication_material 'Olex2 (Dolomanov et al., 2009)'
_computing_structure_refinement 'ShelXL (Sheldrick, 2015)'
_computing_structure_solution 'ShelXS (Sheldrick, 2008)'
_diffrn_ambient_temperature 293
_diffrn_detector CCD
_diffrn_detector_area_resol_mean 13.6612
_diffrn_measured_fraction_theta_full 0.995
_diffrn_measured_fraction_theta_max 0.992
_diffrn_measurement_details
;
scan:
    Number of images: 180
               Slice: -60.0000 - 120.0000
         Image width: 1.0000
            Exp time: 10.0000
       Rotation axis: Omega
               Omega: 0.0000
                 Chi: 54.0000
                 Phi: 0.0000
                 XTD: 50.0000
              2theta: 30.0000
scan:
    Number of images: 180
               Slice: -60.0000 - 120.0000
         Image width: 1.0000
            Exp time: 10.0000
       Rotation axis: Omega
               Omega: 0.0000
                 Chi: 54.0000
                 Phi: 120.0000
                 XTD: 50.0000
              2theta: 30.0000
scan:
    Number of images: 180
               Slice: -60.0000 - 120.0000
         Image width: 1.0000
            Exp time: 10.0000
       Rotation axis: Omega
               Omega: 0.0000
                 Chi: 54.0000
                 Phi: 240.0000
                 XTD: 50.0000
              2theta: 30.0000
;
_diffrn_measurement_device
;
XtaLABmini: Fixed Chi 2 circle
;
_diffrn_measurement_device_type
;
Rigaku Mercury375R (2x2 bin mode)
;
_diffrn_measurement_method 'profile data from \w-scans'
_diffrn_measurement_specimen_support Fiber
_diffrn_orient_matrix_type d*Trek
_diffrn_orient_matrix_UB_11 -0.072645
_diffrn_orient_matrix_UB_12 -0.031508
_diffrn_orient_matrix_UB_13 -0.079267
_diffrn_orient_matrix_UB_21 0.017618
_diffrn_orient_matrix_UB_22 0.109810
_diffrn_orient_matrix_UB_23 0.004061
_diffrn_orient_matrix_UB_31 0.071381
_diffrn_orient_matrix_UB_32 -0.044717
_diffrn_orient_matrix_UB_33 -0.048210
_diffrn_radiation_monochromator 'Graphite Monochromator'
_diffrn_radiation_type MoK\a
_diffrn_radiation_wavelength 0.71075
_diffrn_reflns_av_R_equivalents 0.0184
_diffrn_reflns_av_unetI/netI 0.0226
_diffrn_reflns_Laue_measured_fraction_full 0.995
_diffrn_reflns_Laue_measured_fraction_max 0.992
_diffrn_reflns_limit_h_max 12
_diffrn_reflns_limit_h_min -12
_diffrn_reflns_limit_k_max 13
_diffrn_reflns_limit_k_min -13
_diffrn_reflns_limit_l_max 14
_diffrn_reflns_limit_l_min -14
_diffrn_reflns_number 9629
_diffrn_reflns_point_group_measured_fraction_full 0.995
_diffrn_reflns_point_group_measured_fraction_max 0.992
_diffrn_reflns_theta_full 25.242
_diffrn_reflns_theta_max 27.481
_diffrn_reflns_theta_min 3.044
_diffrn_source 'Sealed Tube'
_diffrn_source_current 12.0
_diffrn_source_power 0.6
_diffrn_source_voltage 50.0
_exptl_absorpt_coefficient_mu 0.111
_exptl_absorpt_correction_T_max 1.000
_exptl_absorpt_correction_T_min 0.854
_exptl_absorpt_correction_type multi-scan
_exptl_crystal_colour Colorless
_exptl_crystal_density_diffrn 1.386
_exptl_crystal_description Prism
_exptl_crystal_F_000 424
_exptl_crystal_size_max 0.529
_exptl_crystal_size_mid 0.483
_exptl_crystal_size_min 0.457
_refine_diff_density_max 0.233
_refine_diff_density_min -0.230
_refine_diff_density_rms 0.035
_refine_ls_extinction_method none
_refine_ls_goodness_of_fit_ref 1.025
_refine_ls_hydrogen_treatment constr
_refine_ls_matrix_type full
_refine_ls_number_parameters 263
_refine_ls_number_reflns 4416
_refine_ls_number_restraints 0
_refine_ls_restrained_S_all 1.025
_refine_ls_R_factor_all 0.0514
_refine_ls_R_factor_gt 0.0415
_refine_ls_shift/su_max 0.000
_refine_ls_shift/su_mean 0.000
_refine_ls_structure_factor_coef Fsqd
_refine_ls_weighting_details 'w=1/[\s^2^(Fo^2^)+(0.0400P)^2^+0.3295P] where P=(Fo^2^+2Fc^2^)/3'
_refine_ls_weighting_scheme calc
_refine_ls_wR_factor_gt 0.0969
_refine_ls_wR_factor_ref 0.1031
_reflns_Friedel_coverage 0.000
_reflns_number_gt 3659
_reflns_number_total 4416
_reflns_threshold_expression 'I > 2\s(I)'
_cod_data_source_file c8cc05458d2.cif
_cod_data_source_block shelx
_cod_depositor_comments
;
The following automatic conversions were performed:

'_chemical_melting_point' value '369.8-375.3' was changed to '373(3)'
- the average value was taken and precision was estimated.

'_exptl_absorpt_correction_type' value 'Multi-scan' changed to
'multi-scan' according to
/home/data/users/saulius/crontab/automatic-downloads/rss-feeds/RSC/lib/dictionaries/cif_core.dic
dictionary named 'cif_core.dic' version 2.4.2 from 2011-04-26.

Automatic conversion script
Id: cif_fix_values 4973 2017-02-22 13:04:09Z antanas 

 Adding full bibliography for 7122084--7122089.cif.
;
_cod_database_code 7122085
_shelx_space_group_comment
;
The symmetry employed for this shelxl refinement is uniquely defined
by the following loop, which should always be used as a source of
symmetry information in preference to the above space-group names.
They are only intended as comments.
;
_shelx_estimated_absorpt_t_max 0.951
_shelx_estimated_absorpt_t_min 0.944
_olex2_refinement_description
;
1. Fixed Uiso
 At 1.2 times of:
  All C(H) groups, All C(H,H) groups
 At 1.5 times of:
  All O(H) groups
2.a Ternary CH refined with riding coordinates:
 C12(H12), C16(H16), C18(H18)
2.b Secondary CH2 refined with riding coordinates:
 C8(H8A,H8B), C11(H11A,H11B), C17(H17A,H17B), C25(H25A,H25B)
2.c Aromatic/amide H refined with riding coordinates:
 C14(H14), C19(H19), C20(H20), C21(H21), C23(H23), C24(H24), C26(H26),
 C27(H27), C28(H28), C29(H29)
2.d Idealised tetrahedral OH refined as rotating group:
 O7(H7)
;
_shelx_shelxl_version_number 2014/7
_olex2_submission_special_instructions 'No special instructions were received'

loop_
_space_group_symop_operation_xyz
'x, y, z'
'-x, -y, -z'

loop_
_atom_site_label
_atom_site_type_symbol
_atom_site_fract_x
_atom_site_fract_y
_atom_site_fract_z
_atom_site_U_iso_or_equiv
_atom_site_adp_type
_atom_site_occupancy
_atom_site_site_symmetry_order
_atom_site_calc_flag
_atom_site_refinement_flags_posn
O1 O 0.37715(10) 0.17439(11) 0.35857(9) 0.0366(2) Uani 1 1 d .
O2 O -0.13131(11) 0.36381(11) 0.39911(10) 0.0388(2) Uani 1 1 d .
F3 F 0.15092(11) -0.04309(10) 0.54318(9) 0.0493(2) Uani 1 1 d .
N4 N 0.12239(12) 0.26673(12) 0.37942(10) 0.0275(2) Uani 1 1 d .
F5 F 0.26718(13) -0.15757(11) 0.72661(11) 0.0665(3) Uani 1 1 d .
C6 C 0.26858(14) 0.18983(13) 0.43102(12) 0.0274(3) Uani 1 1 d .
O7 O 0.23672(15) 0.37799(12) 0.54121(13) 0.0581(4) Uani 1 1 d .
H7 H 0.2354 0.4345 0.5742 0.087 Uiso 1 1 calc GR
C8 C 0.00497(15) 0.24106(18) 0.59846(14) 0.0392(3) Uani 1 1 d .
H8A H -0.0800 0.2169 0.6390 0.047 Uiso 1 1 calc R
H8B H -0.0013 0.3216 0.6216 0.047 Uiso 1 1 calc R
F9 F 0.02413(13) -0.05381(14) 0.72105(11) 0.0695(3) Uani 1 1 d .
C10 C -0.00892(14) 0.29459(14) 0.45290(13) 0.0299(3) Uani 1 1 d .
C11 C 0.10442(15) 0.32527(15) 0.23566(12) 0.0319(3) Uani 1 1 d .
H11A H 0.0260 0.3052 0.2156 0.038 Uiso 1 1 calc R
H11B H 0.1980 0.2729 0.1977 0.038 Uiso 1 1 calc R
C12 C 0.28840(14) 0.12788(14) 0.57836(12) 0.0278(3) Uani 1 1 d .
H12 H 0.3740 0.0300 0.6012 0.033 Uiso 1 1 calc R
C13 C 0.06403(14) 0.49016(15) 0.17370(12) 0.0288(3) Uani 1 1 d .
C14 C -0.07693(16) 0.58675(16) 0.11681(13) 0.0357(3) Uani 1 1 d .
H14 H -0.1472 0.5495 0.1205 0.043 Uiso 1 1 calc R
C15 C 0.52874(16) 0.28672(16) 0.76369(14) 0.0353(3) Uani 1 1 d .
C16 C 0.33247(15) 0.22960(15) 0.61536(13) 0.0317(3) Uani 1 1 d .
H16 H 0.3112 0.2127 0.7085 0.038 Uiso 1 1 calc R
C17 C 0.49834(16) 0.19784(18) 0.59104(15) 0.0387(3) Uani 1 1 d .
H17A H 0.5207 0.2096 0.4998 0.046 Uiso 1 1 calc R
H17B H 0.5580 0.0950 0.6435 0.046 Uiso 1 1 calc R
C18 C 0.15100(15) 0.10513(16) 0.65473(13) 0.0343(3) Uani 1 1 d .
H18 H 0.1605 0.0952 0.7445 0.041 Uiso 1 1 calc R
C19 C -0.11448(19) 0.73762(17) 0.05479(14) 0.0442(4) Uani 1 1 d .
H19 H -0.2095 0.8012 0.0172 0.053 Uiso 1 1 calc R
C20 C 0.45764(17) 0.41476(18) 0.79353(16) 0.0427(4) Uani 1 1 d .
H20 H 0.4203 0.5070 0.7261 0.051 Uiso 1 1 calc R
C21 C 0.16694(17) 0.54774(17) 0.16880(15) 0.0392(3) Uani 1 1 d .
H21 H 0.2613 0.4846 0.2079 0.047 Uiso 1 1 calc R
C22 C 0.14818(18) -0.03667(18) 0.66130(15) 0.0433(4) Uani 1 1 d .
C23 C 0.58317(19) 0.15086(18) 0.86658(16) 0.0450(4) Uani 1 1 d .
H23 H 0.6320 0.0633 0.8491 0.054 Uiso 1 1 calc R
C24 C 0.1298(2) 0.6988(2) 0.10596(16) 0.0493(4) Uani 1 1 d .
H24 H 0.1997 0.7365 0.1023 0.059 Uiso 1 1 calc R
C25 C 0.5462(2) 0.2982(2) 0.62288(15) 0.0460(4) Uani 1 1 d .
H25A H 0.6515 0.2753 0.5985 0.055 Uiso 1 1 calc R
H25B H 0.4876 0.4006 0.5688 0.055 Uiso 1 1 calc R
C26 C 0.4945(2) 0.2722(3) 1.02232(17) 0.0563(5) Uani 1 1 d .
H26 H 0.4824 0.2672 1.1086 0.068 Uiso 1 1 calc R
C27 C -0.0107(2) 0.79365(18) 0.04868(15) 0.0488(4) Uani 1 1 d .
H27 H -0.0352 0.8950 0.0062 0.059 Uiso 1 1 calc R
C28 C 0.44110(19) 0.4082(2) 0.92124(19) 0.0532(4) Uani 1 1 d .
H28 H 0.3939 0.4955 0.9391 0.064 Uiso 1 1 calc R
C29 C 0.5659(2) 0.1438(2) 0.99442(17) 0.0548(5) Uani 1 1 d .
H29 H 0.6027 0.0518 1.0622 0.066 Uiso 1 1 calc R

loop_
_atom_site_aniso_label
_atom_site_aniso_U_11
_atom_site_aniso_U_22
_atom_site_aniso_U_33
_atom_site_aniso_U_23
_atom_site_aniso_U_13
_atom_site_aniso_U_12
O1 0.0290(5) 0.0411(5) 0.0316(5) -0.0156(4) 0.0024(4) -0.0063(4)
O2 0.0276(5) 0.0376(5) 0.0459(6) -0.0152(5) -0.0073(4) -0.0062(4)
F3 0.0609(6) 0.0471(5) 0.0485(5) -0.0160(4) -0.0062(4) -0.0285(5)
N4 0.0270(5) 0.0273(5) 0.0254(5) -0.0112(4) -0.0034(4) -0.0062(4)
F5 0.0709(7) 0.0413(5) 0.0724(7) 0.0074(5) -0.0342(6) -0.0227(5)
C6 0.0271(6) 0.0237(6) 0.0291(6) -0.0127(5) -0.0017(5) -0.0052(5)
O7 0.0642(8) 0.0285(5) 0.0767(8) -0.0242(6) -0.0343(7) 0.0019(5)
C8 0.0279(7) 0.0504(9) 0.0347(7) -0.0196(7) 0.0033(6) -0.0099(6)
F9 0.0692(7) 0.0840(8) 0.0629(7) -0.0122(6) 0.0127(6) -0.0551(7)
C10 0.0262(6) 0.0264(6) 0.0358(7) -0.0138(5) -0.0020(5) -0.0068(5)
C11 0.0345(7) 0.0336(7) 0.0270(6) -0.0130(5) -0.0058(5) -0.0095(6)
C12 0.0247(6) 0.0271(6) 0.0275(6) -0.0104(5) -0.0035(5) -0.0054(5)
C13 0.0306(6) 0.0332(7) 0.0239(6) -0.0127(5) 0.0009(5) -0.0125(5)
C14 0.0339(7) 0.0391(7) 0.0313(7) -0.0105(6) -0.0052(5) -0.0128(6)
C15 0.0350(7) 0.0400(8) 0.0396(7) -0.0134(6) -0.0022(6) -0.0230(6)
C16 0.0306(6) 0.0295(6) 0.0328(7) -0.0155(5) -0.0048(5) -0.0053(5)
C17 0.0363(7) 0.0462(8) 0.0418(8) -0.0230(7) 0.0036(6) -0.0190(6)
C18 0.0313(7) 0.0437(8) 0.0253(6) -0.0115(6) -0.0016(5) -0.0136(6)
C19 0.0492(9) 0.0369(8) 0.0320(7) -0.0082(6) -0.0078(6) -0.0062(7)
C20 0.0381(8) 0.0398(8) 0.0527(9) -0.0160(7) -0.0108(7) -0.0148(6)
C21 0.0334(7) 0.0464(8) 0.0420(8) -0.0194(7) 0.0032(6) -0.0182(6)
C22 0.0420(8) 0.0470(9) 0.0369(8) -0.0027(7) -0.0067(6) -0.0233(7)
C23 0.0522(9) 0.0372(8) 0.0495(9) -0.0111(7) -0.0071(7) -0.0234(7)
C24 0.0600(10) 0.0563(10) 0.0478(9) -0.0231(8) 0.0150(8) -0.0393(9)
C25 0.0566(10) 0.0548(10) 0.0413(8) -0.0168(7) 0.0059(7) -0.0381(8)
C26 0.0480(9) 0.0963(15) 0.0434(9) -0.0321(10) 0.0042(7) -0.0412(10)
C27 0.0744(12) 0.0360(8) 0.0325(7) -0.0106(6) 0.0073(8) -0.0240(8)
C28 0.0385(8) 0.0679(12) 0.0678(12) -0.0423(10) -0.0018(8) -0.0181(8)
C29 0.0631(11) 0.0616(11) 0.0414(9) -0.0014(8) -0.0125(8) -0.0378(9)

loop_
_atom_type_symbol
_atom_type_description
_atom_type_scat_dispersion_real
_atom_type_scat_dispersion_imag
_atom_type_scat_source
C C 0.0033 0.0016 'International Tables Vol C Tables 4.2.6.8 and 6.1.1.4'
H H 0.0000 0.0000 'International Tables Vol C Tables 4.2.6.8 and 6.1.1.4'
F F 0.0171 0.0103 'International Tables Vol C Tables 4.2.6.8 and 6.1.1.4'
N N 0.0061 0.0033 'International Tables Vol C Tables 4.2.6.8 and 6.1.1.4'
O O 0.0106 0.0060 'International Tables Vol C Tables 4.2.6.8 and 6.1.1.4'

loop_
_geom_angle_atom_site_label_1
_geom_angle_atom_site_label_2
_geom_angle_atom_site_label_3
_geom_angle
C6 N4 C11 118.39(10)
C10 N4 C6 124.81(11)
C10 N4 C11 116.79(10)
O1 C6 N4 120.15(11)
O1 C6 C12 121.00(11)
N4 C6 C12 118.85(11)
C10 C8 C18 114.27(11)
O2 C10 N4 120.11(12)
O2 C10 C8 121.62(12)
N4 C10 C8 118.25(11)
N4 C11 C13 113.10(10)
C6 C12 C16 108.44(11)
C6 C12 C18 113.50(10)
C18 C12 C16 112.64(11)
C14 C13 C11 119.82(12)
C14 C13 C21 118.84(13)
C21 C13 C11 121.32(12)
C19 C14 C13 120.93(14)
C20 C15 C23 117.88(14)
C20 C15 C25 119.92(14)
C23 C15 C25 122.20(14)
O7 C16 C12 106.17(10)
O7 C16 C17 112.49(13)
C17 C16 C12 111.99(11)
C16 C17 C25 113.87(12)
C8 C18 C12 110.84(11)
C22 C18 C8 112.23(12)
C22 C18 C12 111.48(12)
C27 C19 C14 119.86(15)
C28 C20 C15 121.35(16)
C24 C21 C13 120.31(14)
F3 C22 F5 106.07(14)
F3 C22 C18 113.03(12)
F5 C22 C18 112.02(12)
F9 C22 F3 106.12(12)
F9 C22 F5 106.91(13)
F9 C22 C18 112.22(14)
C29 C23 C15 120.92(16)
C27 C24 C21 120.23(15)
C15 C25 C17 115.97(13)
C29 C26 C28 119.41(16)
C19 C27 C24 119.83(15)
C26 C28 C20 120.01(17)
C26 C29 C23 120.42(17)

loop_
_geom_bond_atom_site_label_1
_geom_bond_atom_site_label_2
_geom_bond_distance
O1 C6 1.2133(16)
O2 C10 1.2148(16)
F3 C22 1.3394(18)
N4 C6 1.3975(16)
N4 C10 1.3847(17)
N4 C11 1.4807(16)
F5 C22 1.3397(18)
C6 C12 1.5182(17)
O7 C16 1.4182(16)
C8 C10 1.4988(19)
C8 C18 1.5263(19)
F9 C22 1.3384(18)
C11 C13 1.5075(19)
C12 C16 1.5464(18)
C12 C18 1.5312(18)
C13 C14 1.3866(18)
C13 C21 1.387(2)
C14 C19 1.382(2)
C15 C20 1.386(2)
C15 C23 1.388(2)
C15 C25 1.508(2)
C16 C17 1.5140(19)
C17 C25 1.523(2)
C18 C22 1.507(2)
C19 C27 1.379(3)
C20 C28 1.380(2)
C21 C24 1.385(2)
C23 C29 1.380(2)
C24 C27 1.383(3)
C26 C28 1.378(3)
C26 C29 1.378(3)
